data_7106627
loop_
_publ_author_name
'Mohammad S. Askari'
'Brigitte Girard'
'Muralee Murugesu'
'Xavier Ottenwaelder'

_publ_section_title
;
 The two spin states of an end-on copper(II)-superoxide mimic
;
_journal_name_full Chem.Commun.
_journal_page_first 8055
_journal_paper_doi 10.1039/c1cc11381j
_journal_volume 47
_journal_year 2011
_chemical_formula_moiety 'C18 H35 Cu N5 O, C4 H8 O, F6 Sb'
_chemical_formula_sum 'C22 H43 Cu F6 N5 O2 Sb'
_chemical_formula_weight 708.90
_chemical_name_common 'Me6TrenCuONPh SbF6 purple'
_space_group_crystal_system monoclinic
_space_group_IT_number 14
_space_group_name_Hall '-P 2ybc'
_space_group_name_H-M_alt 'P 1 21/c 1'
_symmetry_space_group_name_Hall '-P 2ybc'
_symmetry_space_group_name_H-M 'P 1 21/c 1'
_atom_sites_solution_hydrogens geom
_atom_sites_solution_primary direct
_atom_sites_solution_secondary difmap
_audit_creation_method 'APEX2 v2010.9-1'
_audit_update_record
;
2011-03-01 # Formatted by publCIF
;
_cell_angle_alpha 90
_cell_angle_beta 105.8420(10)
_cell_angle_gamma 90
_cell_formula_units_Z 4
_cell_length_a 12.4249(11)
_cell_length_b 11.7456(10)
_cell_length_c 20.7529(18)
_cell_measurement_reflns_used 66
_cell_measurement_temperature 110.(2)
_cell_measurement_theta_max 16.9690
_cell_measurement_theta_min 3.4735
_cell_volume 2913.6(4)
_computing_cell_refinement 'APEX2 v2010.9-1 (Bruker AXS)'
_computing_data_collection 'Bruker Instrument Service v2010.9.0.0'
_computing_data_reduction 'SAINT V7.68A (Bruker AXS, 2009)'
_computing_structure_refinement 'SHELXL-97 (Sheldrick, 2008)'
_computing_structure_solution 'SHELXS-97 (Sheldrick, 2008)'
_diffrn_ambient_temperature 110.(2)
_diffrn_detector_area_resol_mean 8.3333
_diffrn_measured_fraction_theta_full 0.994
_diffrn_measured_fraction_theta_max 0.994
_diffrn_measurement_device_type 'Bruker APEX-II CCD'
_diffrn_measurement_method '\f and \w scans'
_diffrn_radiation_monochromator graphite
_diffrn_radiation_type MoK\a
_diffrn_radiation_wavelength 0.71073
_diffrn_reflns_av_R_equivalents 0.0580
_diffrn_reflns_av_sigmaI/netI 0.0489
_diffrn_reflns_limit_h_max 15
_diffrn_reflns_limit_h_min -16
_diffrn_reflns_limit_k_max 15
_diffrn_reflns_limit_k_min -15
_diffrn_reflns_limit_l_max 26
_diffrn_reflns_limit_l_min -26
_diffrn_reflns_number 32891
_diffrn_reflns_theta_full 27.57
_diffrn_reflns_theta_max 27.57
_diffrn_reflns_theta_min 1.70
_diffrn_source 'fine-focus tube'
_exptl_absorpt_coefficient_mu 1.723
_exptl_absorpt_correction_T_max 0.86
_exptl_absorpt_correction_T_min 0.76
_exptl_absorpt_correction_type multi-scan
_exptl_absorpt_process_details 'SADABS V2008/1 (Bruker AXS)'
_exptl_crystal_colour 'dark violet'
_exptl_crystal_density_diffrn 1.616
_exptl_crystal_density_method 'not measured'
_exptl_crystal_description plate
_exptl_crystal_F_000 1440
_exptl_crystal_size_max 0.320
_exptl_crystal_size_mid 0.270
_exptl_crystal_size_min 0.090
_refine_diff_density_max 1.054
_refine_diff_density_min -0.710
_refine_ls_extinction_method none
_refine_ls_goodness_of_fit_ref 1.034
_refine_ls_hydrogen_treatment constr
_refine_ls_matrix_type full
_refine_ls_number_parameters 340
_refine_ls_number_reflns 6692
_refine_ls_number_restraints 0
_refine_ls_restrained_S_all 1.034
_refine_ls_R_factor_all 0.0640
_refine_ls_R_factor_gt 0.0395
_refine_ls_shift/su_max 0.001
_refine_ls_shift/su_mean 0.000
_refine_ls_structure_factor_coef Fsqd
_refine_ls_weighting_details 'calc w=1/[\s^2^(Fo^2^)+(0.0408P)^2^+1.7816P] where P=(Fo^2^+2Fc^2^)/3'
_refine_ls_weighting_scheme calc
_refine_ls_wR_factor_gt 0.0832
_refine_ls_wR_factor_ref 0.0926
_reflns_number_gt 4899
_reflns_number_total 6692
_reflns_threshold_expression >2sigma(I)
_cod_data_source_file c1cc11381j.txt
_cod_data_source_block Ia
_cod_database_code 7106627

loop_
_space_group_symop_operation_xyz
'x, y, z'
'-x, y+1/2, -z+1/2'
'-x, -y, -z'
'x, -y-1/2, z-1/2'

loop_
_atom_site_type_symbol
_atom_site_label
_atom_site_fract_x
_atom_site_fract_y
_atom_site_fract_z
_atom_site_U_iso_or_equiv
_atom_site_adp_type
_atom_site_calc_flag
_atom_site_refinement_flags
_atom_site_occupancy
_atom_site_disorder_assembly
_atom_site_disorder_group
Cu Cu1 0.64565(4) 0.20349(4) 0.37660(2) 0.02344(11) Uani d . 1 . .
O O1 0.6256(2) 0.04765(19) 0.35592(12) 0.0267(6) Uani d . 1 . .
O O2 0.7940(3) 0.4246(3) 0.21919(18) 0.0587(9) Uani d . 1 . .
N N1 0.6564(3) -0.0267(3) 0.40521(16) 0.0296(7) Uani d . 1 . .
N N2 0.5595(2) 0.2427(3) 0.27511(14) 0.0254(7) Uani d . 1 . .
N N3 0.8232(3) 0.2192(3) 0.40729(15) 0.0283(7) Uani d . 1 . .
N N4 0.5573(3) 0.2017(3) 0.45524(15) 0.0323(7) Uani d . 1 . .
N N5 0.6441(3) 0.3768(3) 0.38960(15) 0.0302(7) Uani d . 1 . .
C C1 0.7326(3) -0.1066(3) 0.39366(18) 0.0250(8) Uani d . 1 . .
C C2 0.7701(3) -0.1881(3) 0.44413(19) 0.0292(8) Uani d . 1 . .
H H2A 0.743 -0.1869 0.4827 0.035 Uiso calc R 1 . .
C C3 0.8462(3) -0.2700(3) 0.4379(2) 0.0321(9) Uani d . 1 . .
H H3A 0.8715 -0.3251 0.4723 0.038 Uiso calc R 1 . .
C C4 0.8856(3) -0.2720(3) 0.3817(2) 0.0348(9) Uani d . 1 . .
H H4A 0.9391 -0.3274 0.3778 0.042 Uiso calc R 1 . .
C C5 0.8472(3) -0.1934(3) 0.3316(2) 0.0357(9) Uani d . 1 . .
H H5A 0.873 -0.1964 0.2925 0.043 Uiso calc R 1 . .
C C6 0.7723(3) -0.1106(3) 0.33709(18) 0.0281(8) Uani d . 1 . .
H H6A 0.7475 -0.0562 0.3023 0.034 Uiso calc R 1 . .
C C7 0.5616(4) 0.4270(3) 0.33091(19) 0.0353(9) Uani d . 1 . .
H H7A 0.5775 0.5091 0.3277 0.042 Uiso calc R 1 . .
H H7B 0.4853 0.4194 0.3366 0.042 Uiso calc R 1 . .
C C8 0.5673(3) 0.3671(3) 0.26703(18) 0.0294(8) Uani d . 1 . .
H H8A 0.505 0.3933 0.2291 0.035 Uiso calc R 1 . .
H H8B 0.6386 0.386 0.257 0.035 Uiso calc R 1 . .
C C9 0.6022(3) 0.1840(3) 0.22467(17) 0.0295(8) Uani d . 1 . .
H H9A 0.5528 0.1996 0.1799 0.044 Uiso calc R 1 . .
H H9B 0.6045 0.1019 0.2331 0.044 Uiso calc R 1 . .
H H9C 0.6777 0.2115 0.2273 0.044 Uiso calc R 1 . .
C C10 0.4422(3) 0.2074(3) 0.26537(19) 0.0302(8) Uani d . 1 . .
H H10A 0.4005 0.2186 0.2184 0.045 Uiso calc R 1 . .
H H10B 0.4084 0.2534 0.2941 0.045 Uiso calc R 1 . .
H H10C 0.4398 0.1268 0.2771 0.045 Uiso calc R 1 . .
C C11 0.6107(4) 0.4015(3) 0.4514(2) 0.0405(11) Uani d . 1 . .
H H11A 0.5826 0.4806 0.4498 0.049 Uiso calc R 1 . .
H H11B 0.6766 0.3945 0.4908 0.049 Uiso calc R 1 . .
C C12 0.5215(4) 0.3208(3) 0.4585(2) 0.0397(10) Uani d . 1 . .
H H12A 0.5049 0.3342 0.5019 0.048 Uiso calc R 1 . .
H H12B 0.4522 0.3348 0.4223 0.048 Uiso calc R 1 . .
C C13 0.4603(3) 0.1248(4) 0.4394(2) 0.0407(10) Uani d . 1 . .
H H13A 0.4261 0.1242 0.4767 0.061 Uiso calc R 1 . .
H H13B 0.4848 0.0476 0.4322 0.061 Uiso calc R 1 . .
H H13C 0.4054 0.1512 0.3987 0.061 Uiso calc R 1 . .
C C14 0.6338(4) 0.1674(4) 0.5196(2) 0.0424(10) Uani d . 1 . .
H H14A 0.5943 0.1698 0.5545 0.064 Uiso calc R 1 . .
H H14B 0.6977 0.2198 0.5313 0.064 Uiso calc R 1 . .
H H14C 0.6606 0.0899 0.5159 0.064 Uiso calc R 1 . .
C C15 0.7584(4) 0.4181(3) 0.3953(2) 0.0376(10) Uani d . 1 . .
H H15A 0.7688 0.4939 0.417 0.045 Uiso calc R 1 . .
H H15B 0.7694 0.4262 0.35 0.045 Uiso calc R 1 . .
C C16 0.8437(4) 0.3361(3) 0.4360(2) 0.0393(10) Uani d . 1 . .
H H16A 0.9198 0.3613 0.4361 0.047 Uiso calc R 1 . .
H H16B 0.8391 0.3354 0.4828 0.047 Uiso calc R 1 . .
C C17 0.8834(3) 0.1366(3) 0.4576(2) 0.0384(10) Uani d . 1 . .
H H17A 0.9636 0.154 0.4701 0.058 Uiso calc R 1 . .
H H17B 0.8712 0.0596 0.4389 0.058 Uiso calc R 1 . .
H H17C 0.8555 0.1413 0.4974 0.058 Uiso calc R 1 . .
C C18 0.8666(3) 0.2099(4) 0.3482(2) 0.0373(10) Uani d . 1 . .
H H18A 0.9477 0.2215 0.3617 0.056 Uiso calc R 1 . .
H H18B 0.8312 0.2679 0.3152 0.056 Uiso calc R 1 . .
H H18C 0.8496 0.1341 0.3283 0.056 Uiso calc R 1 . .
C C19 0.8685(4) 0.3808(4) 0.1849(2) 0.0541(13) Uani d . 1 . .
H H19A 0.8331 0.3182 0.1545 0.065 Uiso calc R 1 . .
H H19B 0.9373 0.3515 0.2169 0.065 Uiso calc R 1 . .
C C20 0.8954(5) 0.4791(4) 0.1457(2) 0.0594(14) Uani d . 1 . .
H H20A 0.9734 0.4746 0.1427 0.071 Uiso calc R 1 . .
H H20C 0.8441 0.4812 0.0999 0.071 Uiso calc R 1 . .
C C21 0.8792(5) 0.5808(5) 0.1851(3) 0.0753(18) Uani d . 1 . .
H H21C 0.9522 0.6123 0.2109 0.09 Uiso calc R 1 . .
H H21A 0.8369 0.6409 0.1553 0.09 Uiso calc R 1 . .
C C22 0.8170(6) 0.5392(4) 0.2293(4) 0.0785(19) Uani d . 1 . .
H H22A 0.8607 0.5519 0.2763 0.094 Uiso calc R 1 . .
H H22B 0.746 0.582 0.2214 0.094 Uiso calc R 1 . .
Sb Sb1 0.80217(2) 0.97531(2) 0.131605(12) 0.02780(8) Uani d . 1 . .
F F1 0.8535(3) 1.1001(3) 0.09400(14) 0.0713(9) Uani d . 1 . .
F F2 0.9405(3) 0.9083(3) 0.15276(17) 0.0891(11) Uani d . 1 . .
F F3 0.8403(2) 1.0476(2) 0.21434(12) 0.0544(7) Uani d . 1 . .
F F4 0.6596(2) 1.0411(2) 0.11002(13) 0.0522(7) Uani d . 1 . .
F F5 0.7603(2) 0.9041(2) 0.04880(12) 0.0620(8) Uani d . 1 . .
F F6 0.7422(3) 0.8535(3) 0.16853(15) 0.0772(10) Uani d . 1 . .

loop_
_atom_site_aniso_label
_atom_site_aniso_U_11
_atom_site_aniso_U_22
_atom_site_aniso_U_33
_atom_site_aniso_U_12
_atom_site_aniso_U_13
_atom_site_aniso_U_23
Cu1 0.0268(2) 0.0196(2) 0.0242(2) 0.00269(18) 0.00744(18) -0.00127(17)
O1 0.0285(14) 0.0200(13) 0.0304(14) 0.0009(10) 0.0056(11) 0.0025(10)
O2 0.055(2) 0.052(2) 0.083(3) -0.0092(17) 0.0417(19) -0.0029(19)
N1 0.0294(17) 0.0250(16) 0.0361(18) 0.0017(14) 0.0121(14) 0.0022(14)
N2 0.0278(16) 0.0242(16) 0.0257(16) 0.0039(13) 0.0096(13) -0.0023(13)
N3 0.0274(17) 0.0263(17) 0.0288(16) -0.0044(13) 0.0033(13) -0.0044(13)
N4 0.0365(19) 0.0345(18) 0.0268(17) 0.0102(15) 0.0101(14) 0.0031(14)
N5 0.0388(19) 0.0210(16) 0.0279(17) 0.0039(14) 0.0045(14) -0.0033(13)
C1 0.0236(18) 0.0207(18) 0.0302(19) -0.0052(15) 0.0066(15) -0.0035(15)
C2 0.030(2) 0.028(2) 0.030(2) -0.0015(16) 0.0088(16) 0.0006(16)
C3 0.031(2) 0.0203(19) 0.040(2) 0.0020(16) 0.0019(18) 0.0042(16)
C4 0.028(2) 0.031(2) 0.045(2) 0.0041(17) 0.0108(18) -0.0059(18)
C5 0.033(2) 0.038(2) 0.039(2) -0.0045(18) 0.0153(18) -0.0065(19)
C6 0.029(2) 0.027(2) 0.028(2) -0.0067(16) 0.0092(16) 0.0002(15)
C7 0.046(3) 0.0212(19) 0.037(2) 0.0079(18) 0.0087(19) 0.0041(17)
C8 0.037(2) 0.0238(19) 0.0272(19) 0.0032(16) 0.0080(17) 0.0047(15)
C9 0.031(2) 0.033(2) 0.0234(19) 0.0033(17) 0.0068(16) -0.0057(16)
C10 0.0242(19) 0.032(2) 0.034(2) 0.0050(16) 0.0077(16) 0.0010(17)
C11 0.063(3) 0.026(2) 0.030(2) 0.015(2) 0.008(2) -0.0039(17)
C12 0.052(3) 0.042(3) 0.030(2) 0.021(2) 0.019(2) 0.0002(18)
C13 0.039(2) 0.048(3) 0.042(2) 0.010(2) 0.024(2) 0.011(2)
C14 0.054(3) 0.042(3) 0.033(2) 0.014(2) 0.015(2) 0.0068(19)
C15 0.049(3) 0.0212(19) 0.040(2) -0.0080(19) 0.008(2) -0.0076(18)
C16 0.043(2) 0.033(2) 0.038(2) -0.010(2) 0.0050(19) -0.0065(19)
C17 0.032(2) 0.036(2) 0.041(2) -0.0021(18) 0.0007(19) -0.0002(19)
C18 0.029(2) 0.040(2) 0.044(2) -0.0050(18) 0.0125(19) -0.0044(19)
C19 0.067(3) 0.049(3) 0.054(3) -0.010(2) 0.028(3) -0.011(2)
C20 0.071(4) 0.069(3) 0.045(3) -0.019(3) 0.028(3) -0.007(3)
C21 0.070(4) 0.057(3) 0.114(5) 0.005(3) 0.052(4) 0.019(4)
C22 0.089(4) 0.049(3) 0.122(5) 0.006(3) 0.071(4) -0.006(3)
Sb1 0.03178(15) 0.02954(14) 0.02340(13) 0.00200(11) 0.00977(10) 0.00012(11)
F1 0.070(2) 0.087(2) 0.0504(17) -0.0389(17) 0.0062(15) 0.0215(16)
F2 0.060(2) 0.121(3) 0.082(2) 0.050(2) 0.0113(17) -0.006(2)
F3 0.0687(19) 0.0619(18) 0.0289(13) -0.0093(14) 0.0069(12) -0.0122(12)
F4 0.0400(15) 0.0671(19) 0.0469(15) 0.0113(13) 0.0077(12) -0.0036(13)
F5 0.081(2) 0.0647(19) 0.0379(15) 0.0061(16) 0.0112(14) -0.0240(13)
F6 0.091(2) 0.070(2) 0.0597(19) -0.0316(18) 0.0015(17) 0.0241(16)

loop_
_atom_type_symbol
_atom_type_description
_atom_type_scat_dispersion_real
_atom_type_scat_dispersion_imag
_atom_type_scat_source
C C 0.0033 0.0016 'International Tables Vol C Tables 4.2.6.8 and 6.1.1.4'
H H 0.0000 0.0000 'International Tables Vol C Tables 4.2.6.8 and 6.1.1.4'
N N 0.0061 0.0033 'International Tables Vol C Tables 4.2.6.8 and 6.1.1.4'
O O 0.0106 0.0060 'International Tables Vol C Tables 4.2.6.8 and 6.1.1.4'
F F 0.0171 0.0103 'International Tables Vol C Tables 4.2.6.8 and 6.1.1.4'
Cu Cu 0.3201 1.2651 'International Tables Vol C Tables 4.2.6.8 and 6.1.1.4'
Sb Sb -0.5866 1.5461 'International Tables Vol C Tables 4.2.6.8 and 6.1.1.4'

loop_
_geom_angle_atom_site_label_1
_geom_angle_atom_site_label_2
_geom_angle_atom_site_label_3
_geom_angle_site_symmetry_1
_geom_angle_site_symmetry_3
_geom_angle
_geom_angle_publ_flag
O1 Cu1 N5 . . 171.41(12) ?
O1 Cu1 N3 . . 102.39(11) ?
N5 Cu1 N3 . . 85.48(12) ?
O1 Cu1 N2 . . 89.14(11) ?
N5 Cu1 N2 . . 84.02(12) ?
N3 Cu1 N2 . . 118.39(12) ?
O1 Cu1 N4 . . 95.63(11) ?
N5 Cu1 N4 . . 83.53(12) ?
N3 Cu1 N4 . . 117.66(12) ?
N2 Cu1 N4 . . 121.06(11) ?
N1 O1 Cu1 . . 118.4(2) ?
C22 O2 C19 . . 107.1(4) ?
O1 N1 C1 . . 112.2(3) ?
C9 N2 C10 . . 107.9(3) ?
C9 N2 C8 . . 109.6(3) ?
C10 N2 C8 . . 110.8(3) ?
C9 N2 Cu1 . . 114.9(2) ?
C10 N2 Cu1 . . 106.6(2) ?
C8 N2 Cu1 . . 107.1(2) ?
C17 N3 C18 . . 108.2(3) ?
C17 N3 C16 . . 109.0(3) ?
C18 N3 C16 . . 109.9(3) ?
C17 N3 Cu1 . . 116.1(2) ?
C18 N3 Cu1 . . 109.2(2) ?
C16 N3 Cu1 . . 104.4(2) ?
C14 N4 C13 . . 108.8(3) ?
C14 N4 C12 . . 110.3(3) ?
C13 N4 C12 . . 110.7(3) ?
C14 N4 Cu1 . . 110.3(2) ?
C13 N4 Cu1 . . 112.6(2) ?
C12 N4 Cu1 . . 104.1(2) ?
C15 N5 C11 . . 111.0(3) ?
C15 N5 C7 . . 111.7(3) ?
C11 N5 C7 . . 109.8(3) ?
C15 N5 Cu1 . . 107.0(2) ?
C11 N5 Cu1 . . 108.8(2) ?
C7 N5 Cu1 . . 108.4(2) ?
C6 C1 N1 . . 125.4(3) ?
C6 C1 C2 . . 119.0(3) ?
N1 C1 C2 . . 115.6(3) ?
C3 C2 C1 . . 120.2(4) ?
C3 C2 H2A . . 119.9 ?
C1 C2 H2A . . 119.9 ?
C2 C3 C4 . . 120.0(4) ?
C2 C3 H3A . . 120.0 ?
C4 C3 H3A . . 120.0 ?
C5 C4 C3 . . 119.8(4) ?
C5 C4 H4A . . 120.1 ?
C3 C4 H4A . . 120.1 ?
C6 C5 C4 . . 121.1(4) ?
C6 C5 H5A . . 119.5 ?
C4 C5 H5A . . 119.5 ?
C5 C6 C1 . . 119.9(4) ?
C5 C6 H6A . . 120.0 ?
C1 C6 H6A . . 120.0 ?
N5 C7 C8 . . 110.2(3) ?
N5 C7 H7A . . 109.6 ?
C8 C7 H7A . . 109.6 ?
N5 C7 H7B . . 109.6 ?
C8 C7 H7B . . 109.6 ?
H7A C7 H7B . . 108.1 ?
N2 C8 C7 . . 109.8(3) ?
N2 C8 H8A . . 109.7 ?
C7 C8 H8A . . 109.7 ?
N2 C8 H8B . . 109.7 ?
C7 C8 H8B . . 109.7 ?
H8A C8 H8B . . 108.2 ?
N2 C9 H9A . . 109.5 ?
N2 C9 H9B . . 109.5 ?
H9A C9 H9B . . 109.5 ?
N2 C9 H9C . . 109.5 ?
H9A C9 H9C . . 109.5 ?
H9B C9 H9C . . 109.5 ?
N2 C10 H10A . . 109.5 ?
N2 C10 H10B . . 109.5 ?
H10A C10 H10B . . 109.5 ?
N2 C10 H10C . . 109.5 ?
H10A C10 H10C . . 109.5 ?
H10B C10 H10C . . 109.5 ?
N5 C11 C12 . . 110.6(3) ?
N5 C11 H11A . . 109.5 ?
C12 C11 H11A . . 109.5 ?
N5 C11 H11B . . 109.5 ?
C12 C11 H11B . . 109.5 ?
H11A C11 H11B . . 108.1 ?
N4 C12 C11 . . 110.8(3) ?
N4 C12 H12A . . 109.5 ?
C11 C12 H12A . . 109.5 ?
N4 C12 H12B . . 109.5 ?
C11 C12 H12B . . 109.5 ?
H12A C12 H12B . . 108.1 ?
N4 C13 H13A . . 109.5 ?
N4 C13 H13B . . 109.5 ?
H13A C13 H13B . . 109.5 ?
N4 C13 H13C . . 109.5 ?
H13A C13 H13C . . 109.5 ?
H13B C13 H13C . . 109.5 ?
N4 C14 H14A . . 109.5 ?
N4 C14 H14B . . 109.5 ?
H14A C14 H14B . . 109.5 ?
N4 C14 H14C . . 109.5 ?
H14A C14 H14C . . 109.5 ?
H14B C14 H14C . . 109.5 ?
N5 C15 C16 . . 110.4(3) ?
N5 C15 H15A . . 109.6 ?
C16 C15 H15A . . 109.6 ?
N5 C15 H15B . . 109.6 ?
C16 C15 H15B . . 109.6 ?
H15A C15 H15B . . 108.1 ?
N3 C16 C15 . . 110.3(3) ?
N3 C16 H16A . . 109.6 ?
C15 C16 H16A . . 109.6 ?
N3 C16 H16B . . 109.6 ?
C15 C16 H16B . . 109.6 ?
H16A C16 H16B . . 108.1 ?
N3 C17 H17A . . 109.5 ?
N3 C17 H17B . . 109.5 ?
H17A C17 H17B . . 109.5 ?
N3 C17 H17C . . 109.5 ?
H17A C17 H17C . . 109.5 ?
H17B C17 H17C . . 109.5 ?
N3 C18 H18A . . 109.5 ?
N3 C18 H18B . . 109.5 ?
H18A C18 H18B . . 109.5 ?
N3 C18 H18C . . 109.5 ?
H18A C18 H18C . . 109.5 ?
H18B C18 H18C . . 109.5 ?
O2 C19 C20 . . 105.4(4) ?
O2 C19 H19A . . 110.7 ?
C20 C19 H19A . . 110.7 ?
O2 C19 H19B . . 110.7 ?
C20 C19 H19B . . 110.7 ?
H19A C19 H19B . . 108.8 ?
C21 C20 C19 . . 103.7(4) ?
C21 C20 H20A . . 111.0 ?
C19 C20 H20A . . 111.0 ?
C21 C20 H20C . . 111.0 ?
C19 C20 H20C . . 111.0 ?
H20A C20 H20C . . 109.0 ?
C22 C21 C20 . . 104.7(5) ?
C22 C21 H21C . . 110.8 ?
C20 C21 H21C . . 110.8 ?
C22 C21 H21A . . 110.8 ?
C20 C21 H21A . . 110.8 ?
H21C C21 H21A . . 108.9 ?
O2 C22 C21 . . 111.2(5) ?
O2 C22 H22A . . 109.4 ?
C21 C22 H22A . . 109.4 ?
O2 C22 H22B . . 109.4 ?
C21 C22 H22B . . 109.4 ?
H22A C22 H22B . . 108.0 ?
F2 Sb1 F5 . . 92.06(14) ?
F2 Sb1 F1 . . 91.87(16) ?
F5 Sb1 F1 . . 90.46(13) ?
F2 Sb1 F3 . . 89.38(14) ?
F5 Sb1 F3 . . 178.52(13) ?
F1 Sb1 F3 . . 89.85(12) ?
F2 Sb1 F6 . . 91.49(17) ?
F5 Sb1 F6 . . 89.57(14) ?
F1 Sb1 F6 . . 176.64(15) ?
F3 Sb1 F6 . . 90.04(13) ?
F2 Sb1 F4 . . 178.93(16) ?
F5 Sb1 F4 . . 87.51(12) ?
F1 Sb1 F4 . . 89.12(13) ?
F3 Sb1 F4 . . 91.05(12) ?
F6 Sb1 F4 . . 87.53(14) ?

loop_
_geom_bond_atom_site_label_1
_geom_bond_atom_site_label_2
_geom_bond_site_symmetry_2
_geom_bond_distance
_geom_bond_publ_flag
Cu1 O1 . 1.881(2) ?
Cu1 N5 . 2.055(3) ?
Cu1 N3 . 2.130(3) ?
Cu1 N2 . 2.136(3) ?
Cu1 N4 . 2.201(3) ?
O1 N1 . 1.320(4) ?
O2 C22 . 1.380(6) ?
O2 C19 . 1.411(5) ?
N1 C1 . 1.399(5) ?
N2 C9 . 1.468(4) ?
N2 C10 . 1.475(5) ?
N2 C8 . 1.477(5) ?
N3 C17 . 1.472(5) ?
N3 C18 . 1.472(5) ?
N3 C16 . 1.490(5) ?
N4 C14 . 1.468(5) ?
N4 C13 . 1.471(5) ?
N4 C12 . 1.475(5) ?
N5 C15 . 1.476(5) ?
N5 C11 . 1.481(5) ?
N5 C7 . 1.483(5) ?
C1 C6 . 1.393(5) ?
C1 C2 . 1.402(5) ?
C2 C3 . 1.380(5) ?
C2 H2A . 0.95 ?
C3 C4 . 1.384(5) ?
C3 H3A . 0.95 ?
C4 C5 . 1.375(6) ?
C4 H4A . 0.95 ?
C5 C6 . 1.372(5) ?
C5 H5A . 0.95 ?
C6 H6A . 0.95 ?
C7 C8 . 1.520(5) ?
C7 H7A . 0.99 ?
C7 H7B . 0.99 ?
C8 H8A . 0.99 ?
C8 H8B . 0.99 ?
C9 H9A . 0.98 ?
C9 H9B . 0.98 ?
C9 H9C . 0.98 ?
C10 H10A . 0.98 ?
C10 H10B . 0.98 ?
C10 H10C . 0.98 ?
C11 C12 . 1.495(6) ?
C11 H11A . 0.99 ?
C11 H11B . 0.99 ?
C12 H12A . 0.99 ?
C12 H12B . 0.99 ?
C13 H13A . 0.98 ?
C13 H13B . 0.98 ?
C13 H13C . 0.98 ?
C14 H14A . 0.98 ?
C14 H14B . 0.98 ?
C14 H14C . 0.98 ?
C15 C16 . 1.508(6) ?
C15 H15A . 0.99 ?
C15 H15B . 0.99 ?
C16 H16A . 0.99 ?
C16 H16B . 0.99 ?
C17 H17A . 0.98 ?
C17 H17B . 0.98 ?
C17 H17C . 0.98 ?
C18 H18A . 0.98 ?
C18 H18B . 0.98 ?
C18 H18C . 0.98 ?
C19 C20 . 1.501(6) ?
C19 H19A . 0.99 ?
C19 H19B . 0.99 ?
C20 C21 . 1.492(7) ?
C20 H20A . 0.99 ?
C20 H20C . 0.99 ?
C21 C22 . 1.436(7) ?
C21 H21C . 0.99 ?
C21 H21A . 0.99 ?
C22 H22A . 0.99 ?
C22 H22B . 0.99 ?
Sb1 F2 . 1.832(3) ?
Sb1 F5 . 1.853(2) ?
Sb1 F1 . 1.853(3) ?
Sb1 F3 . 1.857(2) ?
Sb1 F6 . 1.871(3) ?
Sb1 F4 . 1.871(2) ?

loop_
_geom_torsion_atom_site_label_1
_geom_torsion_atom_site_label_2
_geom_torsion_atom_site_label_3
_geom_torsion_atom_site_label_4
_geom_torsion_site_symmetry_1
_geom_torsion_site_symmetry_2
_geom_torsion_site_symmetry_3
_geom_torsion_site_symmetry_4
_geom_torsion
_geom_torsion_publ_flag
N3 Cu1 O1 N1 . . . . 67.1(2) ?
N2 Cu1 O1 N1 . . . . -173.9(2) ?
N4 Cu1 O1 N1 . . . . -52.8(2) ?
Cu1 O1 N1 C1 . . . . -124.2(3) ?
O1 Cu1 N2 C9 . . . . -51.8(2) ?
N5 Cu1 N2 C9 . . . . 133.4(3) ?
N3 Cu1 N2 C9 . . . . 51.9(3) ?
N4 Cu1 N2 C9 . . . . -147.8(2) ?
O1 Cu1 N2 C10 . . . . 67.6(2) ?
N5 Cu1 N2 C10 . . . . -107.2(2) ?
N3 Cu1 N2 C10 . . . . 171.3(2) ?
N4 Cu1 N2 C10 . . . . -28.4(3) ?
O1 Cu1 N2 C8 . . . . -173.7(2) ?
N5 Cu1 N2 C8 . . . . 11.5(2) ?
N3 Cu1 N2 C8 . . . . -70.1(2) ?
N4 Cu1 N2 C8 . . . . 90.2(2) ?
O1 Cu1 N3 C17 . . . . -50.0(3) ?
N5 Cu1 N3 C17 . . . . 133.4(3) ?
N2 Cu1 N3 C17 . . . . -145.9(2) ?
N4 Cu1 N3 C17 . . . . 53.2(3) ?
O1 Cu1 N3 C18 . . . . 72.5(3) ?
N5 Cu1 N3 C18 . . . . -104.0(3) ?
N2 Cu1 N3 C18 . . . . -23.3(3) ?
N4 Cu1 N3 C18 . . . . 175.7(2) ?
O1 Cu1 N3 C16 . . . . -170.0(2) ?
N5 Cu1 N3 C16 . . . . 13.5(2) ?
N2 Cu1 N3 C16 . . . . 94.2(2) ?
N4 Cu1 N3 C16 . . . . -66.8(3) ?
O1 Cu1 N4 C14 . . . . 85.0(3) ?
N5 Cu1 N4 C14 . . . . -103.6(3) ?
N3 Cu1 N4 C14 . . . . -22.1(3) ?
N2 Cu1 N4 C14 . . . . 177.4(2) ?
O1 Cu1 N4 C13 . . . . -36.7(3) ?
N5 Cu1 N4 C13 . . . . 134.7(3) ?
N3 Cu1 N4 C13 . . . . -143.9(2) ?
N2 Cu1 N4 C13 . . . . 55.7(3) ?
O1 Cu1 N4 C12 . . . . -156.7(2) ?
N5 Cu1 N4 C12 . . . . 14.7(2) ?
N3 Cu1 N4 C12 . . . . 96.2(3) ?
N2 Cu1 N4 C12 . . . . -64.3(3) ?
N3 Cu1 N5 C15 . . . . 13.9(2) ?
N2 Cu1 N5 C15 . . . . -105.3(2) ?
N4 Cu1 N5 C15 . . . . 132.4(2) ?
N3 Cu1 N5 C11 . . . . -106.1(3) ?
N2 Cu1 N5 C11 . . . . 134.7(3) ?
N4 Cu1 N5 C11 . . . . 12.4(3) ?
N3 Cu1 N5 C7 . . . . 134.5(3) ?
N2 Cu1 N5 C7 . . . . 15.3(2) ?
N4 Cu1 N5 C7 . . . . -107.0(3) ?
O1 N1 C1 C6 . . . . -0.7(5) ?
O1 N1 C1 C2 . . . . 179.5(3) ?
C6 C1 C2 C3 . . . . 0.8(5) ?
N1 C1 C2 C3 . . . . -179.4(3) ?
C1 C2 C3 C4 . . . . -0.1(6) ?
C2 C3 C4 C5 . . . . -1.2(6) ?
C3 C4 C5 C6 . . . . 1.8(6) ?
C4 C5 C6 C1 . . . . -1.1(6) ?
N1 C1 C6 C5 . . . . 180.0(3) ?
C2 C1 C6 C5 . . . . -0.2(5) ?
C15 N5 C7 C8 . . . . 78.1(4) ?
C11 N5 C7 C8 . . . . -158.3(3) ?
Cu1 N5 C7 C8 . . . . -39.5(4) ?
C9 N2 C8 C7 . . . . -160.9(3) ?
C10 N2 C8 C7 . . . . 80.2(4) ?
Cu1 N2 C8 C7 . . . . -35.7(3) ?
N5 C7 C8 N2 . . . . 51.3(4) ?
C15 N5 C11 C12 . . . . -155.9(3) ?
C7 N5 C11 C12 . . . . 80.1(4) ?
Cu1 N5 C11 C12 . . . . -38.4(4) ?
C14 N4 C12 C11 . . . . 78.7(4) ?
C13 N4 C12 C11 . . . . -160.9(3) ?
Cu1 N4 C12 C11 . . . . -39.6(4) ?
N5 C11 C12 N4 . . . . 54.3(4) ?
C11 N5 C15 C16 . . . . 79.1(4) ?
C7 N5 C15 C16 . . . . -157.9(3) ?
Cu1 N5 C15 C16 . . . . -39.5(4) ?
C17 N3 C16 C15 . . . . -163.2(3) ?
C18 N3 C16 C15 . . . . 78.5(4) ?
Cu1 N3 C16 C15 . . . . -38.5(4) ?
N5 C15 C16 N3 . . . . 54.4(4) ?
C22 O2 C19 C20 . . . . -27.9(6) ?
O2 C19 C20 C21 . . . . 26.7(6) ?
C19 C20 C21 C22 . . . . -15.7(7) ?
C19 O2 C22 C21 . . . . 18.3(7) ?
C20 C21 C22 O2 . . . . -0.8(7) ?
